data_4303177
loop_
_publ_author_name
'Fabio Zobi'
'Lukas Kromer'
'Bernhard Spingler'
'Roger Alberto'

_publ_section_title
;
Synthesis and Reactivity of the 17 e-Complex [ReIIBr4(CO)2]2-: A
Convenient Entry into Rhenium(II) Chemistry
;
_journal_name_full 'Inorganic Chemistry'
_journal_page_first 8965
_journal_page_last 8970
_journal_paper_doi 10.1021/ic901031x
_journal_volume 48
_journal_year 2009
_chemical_formula_sum 'C20 H43 Br4 N3 O2 Re'
_chemical_formula_weight 863.41
_chemical_name_systematic
; 
 ? 
;
_space_group_IT_number 14
_symmetry_cell_setting monoclinic
_symmetry_space_group_name_Hall '-P 2yn'
_symmetry_space_group_name_H-M 'P 1 21/n 1'
_atom_sites_solution_hydrogens geom
_atom_sites_solution_primary direct
_atom_sites_solution_secondary difmap
_audit_creation_method SHELXL-97
_cell_angle_alpha 90.00
_cell_angle_beta 95.3090(12)
_cell_angle_gamma 90.00
_cell_formula_units_Z 4
_cell_length_a 8.90790(10)
_cell_length_b 13.8634(2)
_cell_length_c 23.8045(3)
_cell_measurement_reflns_used 28265
_cell_measurement_temperature 183(2)
_cell_measurement_theta_max 32.6111
_cell_measurement_theta_min 2.3696
_cell_volume 2927.10(7)
_computing_cell_refinement 'CrysAlis RED (Oxford, 2007)'
_computing_data_collection 'CrysAlis RED (Oxford, 2007)'
_computing_data_reduction 'CrysAlis RED (Oxford, 2007)'
_computing_molecular_graphics 'ORTEP-3 (Farrugia, 1997)'
_computing_publication_material 'SHELXL-97 (Sheldrick, 1997)'
_computing_structure_refinement 'SHELXL-97 (Sheldrick, 1997)'
_computing_structure_solution 'SIR-97 (Altomare, 1999)'
_diffrn_ambient_temperature 183(2)
_diffrn_detector_area_resol_mean 10.4498
_diffrn_measured_fraction_theta_full 0.999
_diffrn_measured_fraction_theta_max 0.999
_diffrn_measurement_device_type 'Xcalibur Ruby'
_diffrn_measurement_method '/o oscillation scan'
_diffrn_radiation_monochromator graphite
_diffrn_radiation_source 'fine-focus sealed tube'
_diffrn_radiation_type MoK\a
_diffrn_radiation_wavelength 0.71073
_diffrn_reflns_av_R_equivalents 0.0331
_diffrn_reflns_av_sigmaI/netI 0.0253
_diffrn_reflns_limit_h_max 12
_diffrn_reflns_limit_h_min -12
_diffrn_reflns_limit_k_max 19
_diffrn_reflns_limit_k_min -19
_diffrn_reflns_limit_l_max 34
_diffrn_reflns_limit_l_min -33
_diffrn_reflns_number 51064
_diffrn_reflns_theta_full 30.51
_diffrn_reflns_theta_max 30.51
_diffrn_reflns_theta_min 2.26
_exptl_absorpt_coefficient_mu 9.631
_exptl_absorpt_correction_T_max 1.00000
_exptl_absorpt_correction_T_min 0.29166
_exptl_absorpt_correction_type multi-scan
_exptl_crystal_colour red
_exptl_crystal_density_diffrn 1.959
_exptl_crystal_density_method 'not measured'
_exptl_crystal_description plate
_exptl_crystal_F_000 1660
_exptl_crystal_size_max 0.31
_exptl_crystal_size_mid 0.21
_exptl_crystal_size_min 0.10
_refine_diff_density_max 3.337
_refine_diff_density_min -2.863
_refine_diff_density_rms 0.239
_refine_ls_extinction_method none
_refine_ls_goodness_of_fit_ref 1.303
_refine_ls_hydrogen_treatment constr
_refine_ls_matrix_type full
_refine_ls_number_parameters 301
_refine_ls_number_reflns 8929
_refine_ls_number_restraints 132
_refine_ls_restrained_S_all 1.298
_refine_ls_R_factor_all 0.0590
_refine_ls_R_factor_gt 0.0470
_refine_ls_shift/su_max 0.001
_refine_ls_shift/su_mean 0.000
_refine_ls_structure_factor_coef Fsqd
_refine_ls_weighting_details 'calc w=1/[\s^2^(Fo^2^)+(0.0000P)^2^+55.3838P] where P=(Fo^2^+2Fc^2^)/3'
_refine_ls_weighting_scheme calc
_refine_ls_wR_factor_gt 0.1236
_refine_ls_wR_factor_ref 0.1274
_reflns_number_gt 7420
_reflns_number_total 8929
_reflns_threshold_expression >2sigma(I)
_cod_data_source_file ic901031x_si_001_1.cif
_cod_data_source_block lk120707
_cod_original_cell_volume 2927.10(6)
_cod_database_code 4303177

loop_
_symmetry_equiv_pos_as_xyz
'x, y, z'
'-x+1/2, y+1/2, -z+1/2'
'-x, -y, -z'
'x-1/2, -y-1/2, z-1/2'

loop_
_atom_site_label
_atom_site_type_symbol
_atom_site_fract_x
_atom_site_fract_y
_atom_site_fract_z
_atom_site_U_iso_or_equiv
_atom_site_adp_type
_atom_site_occupancy
_atom_site_symmetry_multiplicity
_atom_site_calc_flag
_atom_site_refinement_flags
_atom_site_disorder_assembly
_atom_site_disorder_group
Re1 Re 0.21843(3) 0.39701(2) 0.141799(12) 0.01902(7) Uani 0.9766(9) 1 d PU A 1
C1 C 0.2379(9) 0.3967(7) 0.2221(3) 0.0257(16) Uani 0.9766(9) 1 d P A 1
C2 C 0.2434(9) 0.2565(8) 0.1503(4) 0.0296(18) Uani 0.9766(9) 1 d P A 1
C3 C 0.1976(9) 0.3941(6) 0.0033(3) 0.0256(16) Uani 0.9766(9) 1 d P A 1
C4 C 0.1994(13) 0.3868(8) -0.0585(4) 0.042(2) Uani 0.9766(9) 1 d P A 1
H4A H 0.2220 0.3202 -0.0688 0.050 Uiso 0.9766(9) 1 calc PR A 1
H4B H 0.2768 0.4300 -0.0710 0.050 Uiso 0.9766(9) 1 calc PR A 1
H4C H 0.1005 0.4053 -0.0768 0.050 Uiso 0.9766(9) 1 calc PR A 1
C5 C -0.1358(11) 0.1173(7) 0.2007(4) 0.0313(18) Uani 0.9766(9) 1 d P A 1
H5B H -0.0857 0.1765 0.1885 0.038 Uiso 0.9766(9) 1 calc PR A 1
H5A H -0.2078 0.0960 0.1690 0.038 Uiso 0.9766(9) 1 calc PR A 1
C6 C -0.0171(12) 0.0394(7) 0.2123(5) 0.041(2) Uani 0.9766(9) 1 d P A 1
H6C H 0.0298 0.0251 0.1776 0.049 Uiso 0.9766(9) 1 calc PR A 1
H6B H -0.0646 -0.0192 0.2255 0.049 Uiso 0.9766(9) 1 calc PR A 1
H6A H 0.0601 0.0619 0.2414 0.049 Uiso 0.9766(9) 1 calc PR A 1
C7 C -0.3159(11) 0.0568(6) 0.2673(4) 0.033(2) Uani 0.9766(9) 1 d P A 1
H7B H -0.2463 0.0030 0.2784 0.040 Uiso 0.9766(9) 1 calc PR A 1
H7A H -0.3672 0.0751 0.3009 0.040 Uiso 0.9766(9) 1 calc PR A 1
C8 C -0.4329(13) 0.0212(8) 0.2222(5) 0.048(3) Uani 0.9766(9) 1 d P A 1
H8A H -0.3827 -0.0034 0.1901 0.057 Uiso 0.9766(9) 1 calc PR A 1
H8B H -0.5000 0.0746 0.2095 0.057 Uiso 0.9766(9) 1 calc PR A 1
H8C H -0.4919 -0.0305 0.2375 0.057 Uiso 0.9766(9) 1 calc PR A 1
C9 C -0.1193(10) 0.1700(7) 0.3021(4) 0.0296(18) Uani 0.9766(9) 1 d P A 1
H9B H -0.1817 0.1911 0.3321 0.036 Uiso 0.9766(9) 1 calc PR A 1
H9A H -0.0626 0.1120 0.3159 0.036 Uiso 0.9766(9) 1 calc PR A 1
C10 C -0.0078(13) 0.2492(8) 0.2922(5) 0.048(3) Uani 0.9766(9) 1 d P A 1
H10C H 0.0374 0.2735 0.3285 0.057 Uiso 0.9766(9) 1 calc PR A 1
H10B H -0.0600 0.3019 0.2710 0.057 Uiso 0.9766(9) 1 calc PR A 1
H10A H 0.0716 0.2235 0.2705 0.057 Uiso 0.9766(9) 1 calc PR A 1
C11 C -0.3240(10) 0.2261(6) 0.2308(4) 0.0301(18) Uani 0.9766(9) 1 d P A 1
H11A H -0.3851 0.2072 0.1956 0.036 Uiso 0.9766(9) 1 calc PR A 1
H11B H -0.2597 0.2811 0.2217 0.036 Uiso 0.9766(9) 1 calc PR A 1
C12 C -0.4297(12) 0.2592(8) 0.2736(5) 0.041(2) Uani 0.9766(9) 1 d P A 1
H12A H -0.4954 0.2057 0.2825 0.049 Uiso 0.9766(9) 1 calc PR A 1
H12B H -0.4915 0.3130 0.2579 0.049 Uiso 0.9766(9) 1 calc PR A 1
H12C H -0.3704 0.2804 0.3081 0.049 Uiso 0.9766(9) 1 calc PR A 1
C13 C 0.6992(11) 0.0844(7) -0.0367(4) 0.0321(19) Uani 0.9766(9) 1 d P A 1
H13B H 0.7374 0.0316 -0.0113 0.038 Uiso 0.9766(9) 1 calc PR A 1
H13A H 0.5895 0.0746 -0.0457 0.038 Uiso 0.9766(9) 1 calc PR A 1
C14 C 0.7774(14) 0.0797(8) -0.0913(4) 0.045(3) Uani 0.9766(9) 1 d P A 1
H14A H 0.8858 0.0906 -0.0827 0.054 Uiso 0.9766(9) 1 calc PR A 1
H14B H 0.7357 0.1295 -0.1175 0.054 Uiso 0.9766(9) 1 calc PR A 1
H14C H 0.7609 0.0160 -0.1086 0.054 Uiso 0.9766(9) 1 calc PR A 1
C15 C 0.8934(10) 0.2076(7) 0.0001(4) 0.0330(19) Uani 0.9766(9) 1 d P A 1
H15A H 0.9287 0.2131 -0.0380 0.040 Uiso 0.9766(9) 1 calc PR A 1
H15B H 0.9046 0.2718 0.0181 0.040 Uiso 0.9766(9) 1 calc PR A 1
C16 C 0.9930(12) 0.1384(9) 0.0335(5) 0.047(3) Uani 0.9766(9) 1 d P A 1
H16C H 1.0985 0.1524 0.0280 0.056 Uiso 0.9766(9) 1 calc PR A 1
H16B H 0.9684 0.0725 0.0210 0.056 Uiso 0.9766(9) 1 calc PR A 1
H16A H 0.9777 0.1449 0.0736 0.056 Uiso 0.9766(9) 1 calc PR A 1
C17 C 0.6391(11) 0.2584(7) -0.0410(4) 0.0311(18) Uani 0.9766(9) 1 d P A 1
H17A H 0.5341 0.2357 -0.0495 0.037 Uiso 0.9766(9) 1 calc PR A 1
H17B H 0.6838 0.2650 -0.0773 0.037 Uiso 0.9766(9) 1 calc PR A 1
C18 C 0.6345(13) 0.3578(7) -0.0141(5) 0.041(2) Uani 0.9766(9) 1 d P A 1
H18A H 0.7373 0.3783 -0.0013 0.049 Uiso 0.9766(9) 1 calc PR A 1
H18B H 0.5740 0.3550 0.0183 0.049 Uiso 0.9766(9) 1 calc PR A 1
H18C H 0.5894 0.4040 -0.0418 0.049 Uiso 0.9766(9) 1 calc PR A 1
C19 C 0.6695(10) 0.1717(7) 0.0515(3) 0.0277(17) Uani 0.9766(9) 1 d P A 1
H19A H 0.7201 0.1154 0.0706 0.033 Uiso 0.9766(9) 1 calc PR A 1
H19B H 0.7011 0.2297 0.0738 0.033 Uiso 0.9766(9) 1 calc PR A 1
C20 C 0.5031(12) 0.1597(8) 0.0528(4) 0.040(2) Uani 0.9766(9) 1 d P A 1
H20A H 0.4670 0.1089 0.0262 0.048 Uiso 0.9766(9) 1 calc PR A 1
H20B H 0.4523 0.2205 0.0420 0.048 Uiso 0.9766(9) 1 calc PR A 1
H20C H 0.4808 0.1417 0.0909 0.048 Uiso 0.9766(9) 1 calc PR A 1
N1 N 0.1985(8) 0.3994(6) 0.0503(3) 0.0269(14) Uani 0.9766(9) 1 d P A 1
N2 N -0.2235(8) 0.1424(5) 0.2502(3) 0.0234(13) Uani 0.9766(9) 1 d P A 1
N3 N 0.7261(8) 0.1814(5) -0.0064(3) 0.0246(14) Uani 0.9766(9) 1 d P A 1
O1 O 0.2514(7) 0.3938(6) 0.2704(3) 0.0379(16) Uani 0.9766(9) 1 d P A 1
O2 O 0.2569(8) 0.1811(6) 0.1580(3) 0.0437(17) Uani 0.9766(9) 1 d P A 1
Br1 Br -0.06531(9) 0.37417(6) 0.13274(4) 0.02528(16) Uani 0.9766(9) 1 d PU A 1
Br2 Br 0.18320(10) 0.58222(6) 0.14072(4) 0.03101(19) Uani 0.9766(9) 1 d PU A 1
Br3 Br 0.49872(9) 0.41406(7) 0.13449(4) 0.02681(17) Uani 0.9766(9) 1 d PU A 1
Br4 Br 0.25961(13) 0.10944(8) -0.08774(4) 0.0422(2) Uani 0.9766(9) 1 d PU A 1
Re1B Re -0.2711(13) 0.3938(9) 0.1413(5) 0.017(2) Uiso 0.0234(9) 1 d PU A 2
Br1B Br -0.001(4) 0.419(3) 0.1367(15) 0.028(2) Uiso 0.0234(9) 1 d PU A 2
Br2B Br -0.557(5) 0.377(3) 0.1365(16) 0.029(3) Uiso 0.0234(9) 1 d PU A 2
Br3B Br -0.239(4) 0.210(3) 0.1393(17) 0.033(3) Uiso 0.0234(9) 1 d PU A 2
Br4B Br -0.006(4) 0.123(3) 0.3582(15) 0.029(3) Uiso 0.0234(9) 1 d PU A 2

loop_
_atom_site_aniso_label
_atom_site_aniso_U_11
_atom_site_aniso_U_22
_atom_site_aniso_U_33
_atom_site_aniso_U_23
_atom_site_aniso_U_13
_atom_site_aniso_U_12
Re1 0.01819(13) 0.02192(14) 0.01712(13) -0.00071(11) 0.00251(9) -0.00218(11)
C1 0.019(3) 0.034(4) 0.024(4) 0.001(3) 0.002(3) -0.005(3)
C2 0.017(4) 0.047(6) 0.025(4) 0.002(4) 0.000(3) -0.005(3)
C3 0.026(4) 0.026(4) 0.025(4) 0.003(3) 0.000(3) 0.002(3)
C4 0.056(6) 0.052(6) 0.018(4) 0.005(4) 0.002(4) 0.005(5)
C5 0.038(5) 0.030(4) 0.027(4) 0.006(3) 0.010(4) 0.003(4)
C6 0.046(6) 0.031(5) 0.047(6) 0.002(4) 0.018(5) 0.014(4)
C7 0.033(5) 0.024(4) 0.045(5) 0.012(4) 0.013(4) -0.001(3)
C8 0.041(6) 0.035(5) 0.067(8) -0.004(5) 0.007(5) -0.016(4)
C9 0.036(5) 0.031(4) 0.020(4) 0.005(3) -0.003(3) -0.001(4)
C10 0.051(6) 0.039(6) 0.049(6) -0.001(5) -0.014(5) -0.013(5)
C11 0.034(5) 0.024(4) 0.032(4) 0.006(3) 0.001(4) 0.005(3)
C12 0.041(6) 0.035(5) 0.049(6) -0.003(4) 0.007(5) 0.010(4)
C13 0.044(5) 0.027(4) 0.025(4) -0.005(3) 0.004(4) -0.003(4)
C14 0.073(7) 0.046(6) 0.017(4) -0.003(4) 0.009(4) 0.031(5)
C15 0.027(4) 0.040(5) 0.032(5) -0.002(4) 0.004(4) -0.008(4)
C16 0.036(5) 0.057(7) 0.047(6) -0.006(5) 0.000(5) 0.007(5)
C17 0.040(5) 0.028(4) 0.024(4) 0.005(3) 0.002(4) 0.003(4)
C18 0.053(6) 0.025(4) 0.047(6) 0.002(4) 0.019(5) 0.005(4)
C19 0.035(4) 0.029(4) 0.020(4) 0.003(3) 0.006(3) -0.003(3)
C20 0.046(6) 0.039(5) 0.036(5) -0.001(4) 0.016(4) -0.009(4)
N1 0.030(4) 0.030(4) 0.021(3) 0.002(3) 0.007(3) 0.001(3)
N2 0.026(4) 0.020(3) 0.024(3) 0.005(3) 0.004(3) -0.002(3)
N3 0.028(3) 0.026(3) 0.020(3) 0.003(3) 0.005(3) -0.004(3)
O1 0.033(3) 0.062(5) 0.020(3) 0.001(3) 0.005(2) -0.005(3)
O2 0.038(4) 0.037(4) 0.056(5) -0.007(4) 0.006(3) 0.002(3)
Br1 0.0196(3) 0.0279(4) 0.0283(4) -0.0005(3) 0.0014(3) -0.0023(3)
Br2 0.0348(4) 0.0221(4) 0.0370(5) 0.0003(3) 0.0077(4) -0.0028(3)
Br3 0.0198(4) 0.0343(4) 0.0269(4) -0.0035(3) 0.0047(3) -0.0023(3)
Br4 0.0471(6) 0.0423(5) 0.0361(5) 0.0038(4) -0.0021(4) -0.0018(5)

loop_
_atom_type_symbol
_atom_type_description
_atom_type_scat_dispersion_real
_atom_type_scat_dispersion_imag
_atom_type_scat_source
C C 0.0033 0.0016 'International Tables Vol C Tables 4.2.6.8 and 6.1.1.4'
H H 0.0000 0.0000 'International Tables Vol C Tables 4.2.6.8 and 6.1.1.4'
N N 0.0061 0.0033 'International Tables Vol C Tables 4.2.6.8 and 6.1.1.4'
O O 0.0106 0.0060 'International Tables Vol C Tables 4.2.6.8 and 6.1.1.4'
Br Br -0.2901 2.4595 'International Tables Vol C Tables 4.2.6.8 and 6.1.1.4'
Re Re -1.0185 7.2310 'International Tables Vol C Tables 4.2.6.8 and 6.1.1.4'

loop_
_geom_angle_atom_site_label_1
_geom_angle_atom_site_label_2
_geom_angle_atom_site_label_3
_geom_angle
_geom_angle_site_symmetry_1
_geom_angle_site_symmetry_3
_geom_angle_publ_flag
C1 Re1 C2 84.0(4) . . ?
C1 Re1 N1 179.1(3) . . ?
C2 Re1 N1 96.7(3) . . ?
C1 Re1 Br3 94.0(2) . . ?
C2 Re1 Br3 89.8(2) . . ?
N1 Re1 Br3 85.37(19) . . ?
C1 Re1 Br1 94.7(2) . . ?
C2 Re1 Br1 89.3(2) . . ?
N1 Re1 Br1 85.88(19) . . ?
Br3 Re1 Br1 171.03(3) . . ?
C1 Re1 Br2 90.7(3) . . ?
C2 Re1 Br2 174.6(3) . . ?
N1 Re1 Br2 88.6(2) . . ?
Br3 Re1 Br2 91.50(3) . . ?
Br1 Re1 Br2 90.23(3) . . ?
O1 C1 Re1 178.0(9) . . ?
O2 C2 Re1 176.0(9) . . ?
N1 C3 C4 179.0(10) . . ?
N2 C5 C6 115.0(7) . . ?
N2 C5 H5B 108.5 . . ?
C6 C5 H5B 108.5 . . ?
N2 C5 H5A 108.5 . . ?
C6 C5 H5A 108.5 . . ?
H5B C5 H5A 107.5 . . ?
C8 C7 N2 114.8(8) . . ?
C8 C7 H7B 108.6 . . ?
N2 C7 H7B 108.6 . . ?
C8 C7 H7A 108.6 . . ?
N2 C7 H7A 108.6 . . ?
H7B C7 H7A 107.6 . . ?
C10 C9 N2 114.5(7) . . ?
C10 C9 H9B 108.6 . . ?
N2 C9 H9B 108.6 . . ?
C10 C9 H9A 108.6 . . ?
N2 C9 H9A 108.6 . . ?
H9B C9 H9A 107.6 . . ?
N2 C11 C12 114.4(7) . . ?
N2 C11 H11A 108.7 . . ?
C12 C11 H11A 108.7 . . ?
N2 C11 H11B 108.7 . . ?
C12 C11 H11B 108.7 . . ?
H11A C11 H11B 107.6 . . ?
C14 C13 N3 111.9(8) . . ?
C14 C13 H13B 109.2 . . ?
N3 C13 H13B 109.2 . . ?
C14 C13 H13A 109.2 . . ?
N3 C13 H13A 109.2 . . ?
H13B C13 H13A 107.9 . . ?
C16 C15 N3 115.4(8) . . ?
C16 C15 H15A 108.4 . . ?
N3 C15 H15A 108.4 . . ?
C16 C15 H15B 108.4 . . ?
N3 C15 H15B 108.4 . . ?
H15A C15 H15B 107.5 . . ?
N3 C17 C18 116.2(8) . . ?
N3 C17 H17A 108.2 . . ?
C18 C17 H17A 108.2 . . ?
N3 C17 H17B 108.2 . . ?
C18 C17 H17B 108.2 . . ?
H17A C17 H17B 107.4 . . ?
C20 C19 N3 116.2(7) . . ?
C20 C19 H19A 108.2 . . ?
N3 C19 H19A 108.2 . . ?
C20 C19 H19B 108.2 . . ?
N3 C19 H19B 108.2 . . ?
H19A C19 H19B 107.4 . . ?
C3 N1 Re1 173.7(7) . . ?
C11 N2 C5 105.8(6) . . ?
C11 N2 C7 111.2(7) . . ?
C5 N2 C7 111.2(7) . . ?
C11 N2 C9 110.7(7) . . ?
C5 N2 C9 111.7(7) . . ?
C7 N2 C9 106.4(7) . . ?
C19 N3 C17 111.1(7) . . ?
C19 N3 C15 109.5(7) . . ?
C17 N3 C15 109.3(7) . . ?
C19 N3 C13 107.4(6) . . ?
C17 N3 C13 108.1(7) . . ?
C15 N3 C13 111.4(7) . . ?
Br1B Re1B Br2B 174.1(13) . . ?
Br1B Re1B Br3B 91.6(13) . . ?
Br2B Re1B Br3B 91.1(13) . . ?

loop_
_geom_bond_atom_site_label_1
_geom_bond_atom_site_label_2
_geom_bond_distance
_geom_bond_site_symmetry_2
_geom_bond_publ_flag
Re1 C1 1.904(8) . ?
Re1 C2 1.970(11) . ?
Re1 N1 2.168(7) . ?
Re1 Br3 2.5300(9) . ?
Re1 Br1 2.5365(9) . ?
Re1 Br2 2.5866(9) . ?
C1 O1 1.145(10) . ?
C2 O2 1.065(12) . ?
C3 N1 1.121(10) . ?
C3 C4 1.477(12) . ?
C4 H4A 0.9800 . ?
C4 H4B 0.9800 . ?
C4 H4C 0.9800 . ?
C5 N2 1.513(11) . ?
C5 C6 1.519(13) . ?
C5 H5B 0.9900 . ?
C5 H5A 0.9900 . ?
C6 H6C 0.9800 . ?
C6 H6B 0.9800 . ?
C6 H6A 0.9800 . ?
C7 C8 1.509(15) . ?
C7 N2 1.521(11) . ?
C7 H7B 0.9900 . ?
C7 H7A 0.9900 . ?
C8 H8A 0.9800 . ?
C8 H8B 0.9800 . ?
C8 H8C 0.9800 . ?
C9 C10 1.514(14) . ?
C9 N2 1.524(11) . ?
C9 H9B 0.9900 . ?
C9 H9A 0.9900 . ?
C10 H10C 0.9800 . ?
C10 H10B 0.9800 . ?
C10 H10A 0.9800 . ?
C11 N2 1.511(11) . ?
C11 C12 1.522(13) . ?
C11 H11A 0.9900 . ?
C11 H11B 0.9900 . ?
C12 H12A 0.9800 . ?
C12 H12B 0.9800 . ?
C12 H12C 0.9800 . ?
C13 C14 1.531(13) . ?
C13 N3 1.535(11) . ?
C13 H13B 0.9900 . ?
C13 H13A 0.9900 . ?
C14 H14A 0.9800 . ?
C14 H14B 0.9800 . ?
C14 H14C 0.9800 . ?
C15 C16 1.486(14) . ?
C15 N3 1.528(11) . ?
C15 H15A 0.9900 . ?
C15 H15B 0.9900 . ?
C16 H16C 0.9800 . ?
C16 H16B 0.9800 . ?
C16 H16A 0.9800 . ?
C17 N3 1.517(11) . ?
C17 C18 1.521(13) . ?
C17 H17A 0.9900 . ?
C17 H17B 0.9900 . ?
C18 H18A 0.9800 . ?
C18 H18B 0.9800 . ?
C18 H18C 0.9800 . ?
C19 C20 1.495(13) . ?
C19 N3 1.516(10) . ?
C19 H19A 0.9900 . ?
C19 H19B 0.9900 . ?
C20 H20A 0.9800 . ?
C20 H20B 0.9800 . ?
C20 H20C 0.9800 . ?
Re1B Br1B 2.45(4) . ?
Re1B Br2B 2.55(5) . ?
Re1B Br3B 2.57(4) . ?

loop_
_geom_torsion_atom_site_label_1
_geom_torsion_atom_site_label_2
_geom_torsion_atom_site_label_3
_geom_torsion_atom_site_label_4
_geom_torsion
_geom_torsion_site_symmetry_1
_geom_torsion_site_symmetry_2
_geom_torsion_site_symmetry_3
_geom_torsion_site_symmetry_4
_geom_torsion_publ_flag
C2 Re1 C1 O1 17(21) . . . . ?
N1 Re1 C1 O1 -122(26) . . . . ?
Br3 Re1 C1 O1 -73(21) . . . . ?
Br1 Re1 C1 O1 106(21) . . . . ?
Br2 Re1 C1 O1 -164(21) . . . . ?
C1 Re1 C2 O2 5(11) . . . . ?
N1 Re1 C2 O2 -176(11) . . . . ?
Br3 Re1 C2 O2 99(11) . . . . ?
Br1 Re1 C2 O2 -90(11) . . . . ?
Br2 Re1 C2 O2 -5(14) . . . . ?
C4 C3 N1 Re1 -39(62) . . . . ?
C1 Re1 N1 C3 102(22) . . . . ?
C2 Re1 N1 C3 -37(7) . . . . ?
Br3 Re1 N1 C3 53(7) . . . . ?
Br1 Re1 N1 C3 -125(7) . . . . ?
Br2 Re1 N1 C3 144(7) . . . . ?
C12 C11 N2 C5 176.6(8) . . . . ?
C12 C11 N2 C7 55.9(10) . . . . ?
C12 C11 N2 C9 -62.2(10) . . . . ?
C6 C5 N2 C11 175.3(8) . . . . ?
C6 C5 N2 C7 -63.9(10) . . . . ?
C6 C5 N2 C9 54.7(10) . . . . ?
C8 C7 N2 C11 56.4(11) . . . . ?
C8 C7 N2 C5 -61.2(10) . . . . ?
C8 C7 N2 C9 177.0(8) . . . . ?
C10 C9 N2 C11 -64.0(10) . . . . ?
C10 C9 N2 C5 53.6(10) . . . . ?
C10 C9 N2 C7 175.1(8) . . . . ?
C20 C19 N3 C17 51.0(10) . . . . ?
C20 C19 N3 C15 171.8(8) . . . . ?
C20 C19 N3 C13 -67.1(10) . . . . ?
C18 C17 N3 C19 54.6(10) . . . . ?
C18 C17 N3 C15 -66.3(10) . . . . ?
C18 C17 N3 C13 172.3(8) . . . . ?
C16 C15 N3 C19 57.8(10) . . . . ?
C16 C15 N3 C17 179.6(8) . . . . ?
C16 C15 N3 C13 -60.9(10) . . . . ?
C14 C13 N3 C19 -169.7(8) . . . . ?
C14 C13 N3 C17 70.3(9) . . . . ?
C14 C13 N3 C15 -49.8(10) . . . . ?
